data_4314493
loop_
_publ_author_name
'Riccardo Bini'
'Cinzia Chiappe'
'Fabio Marchetti'
'Guido Pampaloni'
'Stefano Zacchini'

_publ_section_title
;
 Structures and Unusual Rearrangements of Coordination Adducts of MX5 (M =
 Nb, Ta; X = F, Cl) with Simple Diethers. A Crystallographic,
 Spectroscopic, and Computational Study
;
_journal_name_full 'Inorganic Chemistry'
_journal_page_first 339
_journal_page_last 351
_journal_paper_doi 10.1021/ic9020806
_journal_volume 49
_journal_year 2010
_chemical_formula_sum 'C8 H20 F10 Nb2 O4'
_chemical_formula_weight 556.06
_chemical_name_systematic
; 
 ? 
;
_space_group_IT_number 14
_symmetry_cell_setting monoclinic
_symmetry_space_group_name_Hall '-P 2yn'
_symmetry_space_group_name_H-M 'P 1 21/n 1'
_atom_sites_solution_hydrogens geom
_atom_sites_solution_primary direct
_atom_sites_solution_secondary difmap
_audit_creation_method SHELXL-97
_cell_angle_alpha 90.00
_cell_angle_beta 118.753(7)
_cell_angle_gamma 90.00
_cell_formula_units_Z 4
_cell_length_a 12.569(7)
_cell_length_b 12.764(7)
_cell_length_c 12.731(7)
_cell_measurement_reflns_used 3432
_cell_measurement_temperature 100(2)
_cell_measurement_theta_max 27.201
_cell_measurement_theta_min 2.424
_cell_volume 1790.6(17)
_computing_structure_refinement 'SHELXL-97 (Sheldrick, 1997)'
_computing_structure_solution 'SHELXS-97 (Sheldrick, 1990)'
_diffrn_ambient_temperature 100(2)
_diffrn_measured_fraction_theta_full 0.994
_diffrn_measured_fraction_theta_max 0.994
_diffrn_measurement_device_type 'CCD area detector'
_diffrn_measurement_method 'phi and omega scans'
_diffrn_radiation_monochromator graphite
_diffrn_radiation_source 'fine-focus sealed tube'
_diffrn_radiation_type MoK\a
_diffrn_radiation_wavelength 0.71073
_diffrn_reflns_av_R_equivalents 0.0891
_diffrn_reflns_av_sigmaI/netI 0.0832
_diffrn_reflns_limit_h_max 15
_diffrn_reflns_limit_h_min -15
_diffrn_reflns_limit_k_max 15
_diffrn_reflns_limit_k_min -15
_diffrn_reflns_limit_l_max 15
_diffrn_reflns_limit_l_min -15
_diffrn_reflns_number 13613
_diffrn_reflns_theta_full 26.37
_diffrn_reflns_theta_max 26.37
_diffrn_reflns_theta_min 1.60
_exptl_absorpt_coefficient_mu 1.387
_exptl_absorpt_correction_T_max 0.8512
_exptl_absorpt_correction_T_min 0.7501
_exptl_absorpt_correction_type empirical
_exptl_crystal_colour colourless
_exptl_crystal_density_diffrn 2.063
_exptl_crystal_density_method 'not measured'
_exptl_crystal_description plate
_exptl_crystal_F_000 1088
_exptl_crystal_size_max 0.22
_exptl_crystal_size_mid 0.16
_exptl_crystal_size_min 0.12
_refine_diff_density_max 3.580
_refine_diff_density_min -2.866
_refine_diff_density_rms 0.332
_refine_ls_extinction_method none
_refine_ls_goodness_of_fit_ref 1.408
_refine_ls_hydrogen_treatment constr
_refine_ls_matrix_type full
_refine_ls_number_parameters 218
_refine_ls_number_reflns 3636
_refine_ls_number_restraints 24
_refine_ls_restrained_S_all 1.405
_refine_ls_R_factor_all 0.1388
_refine_ls_R_factor_gt 0.1136
_refine_ls_shift/su_max 0.000
_refine_ls_shift/su_mean 0.000
_refine_ls_structure_factor_coef Fsqd
_refine_ls_weighting_details 'calc w=1/[\s^2^(Fo^2^)+(0.2000P)^2^+0.0000P] where P=(Fo^2^+2Fc^2^)/3'
_refine_ls_weighting_scheme calc
_refine_ls_wR_factor_gt 0.3291
_refine_ls_wR_factor_ref 0.3622
_reflns_number_gt 2740
_reflns_number_total 3636
_reflns_threshold_expression >2sigma(I)
_cod_data_source_file ic9020806_si_002_1.cif
_cod_data_source_block p21n
_cod_original_cell_volume 1790.6(16)
_cod_database_code 4314493

loop_
_symmetry_equiv_pos_as_xyz
'x, y, z'
'-x+1/2, y+1/2, -z+1/2'
'-x, -y, -z'
'x-1/2, -y-1/2, z-1/2'

loop_
_atom_site_label
_atom_site_type_symbol
_atom_site_fract_x
_atom_site_fract_y
_atom_site_fract_z
_atom_site_U_iso_or_equiv
_atom_site_adp_type
_atom_site_occupancy
_atom_site_symmetry_multiplicity
_atom_site_calc_flag
_atom_site_refinement_flags
_atom_site_disorder_assembly
_atom_site_disorder_group
Nb1 Nb 0.23543(14) 0.05275(13) 0.73329(14) 0.0277(5) Uani 1 1 d . . .
Nb2 Nb 0.75277(12) 0.73789(11) 0.73970(13) 0.0192(5) Uani 1 1 d . . .
F1 F 0.3506(18) -0.0351(16) 0.8499(14) 0.105(8) Uani 1 1 d . . .
F2 F 0.1479(16) -0.0583(12) 0.6307(16) 0.085(6) Uani 1 1 d . . .
F3 F 0.1348(11) 0.0443(10) 0.8065(11) 0.047(3) Uani 1 1 d . . .
F4 F 0.1223(13) 0.1454(12) 0.6198(13) 0.071(5) Uani 1 1 d . . .
F5 F 0.3211(15) 0.1656(13) 0.8314(15) 0.086(6) Uani 1 1 d . . .
F6 F 0.3335(11) 0.0610(9) 0.6572(12) 0.044(3) Uani 1 1 d . . .
F7 F 0.6983(8) 0.8336(6) 0.6139(9) 0.027(2) Uani 1 1 d . . .
F8 F 0.8152(9) 0.8350(7) 0.8645(9) 0.027(2) Uani 1 1 d . . .
F9 F 0.8698(8) 0.6348(7) 0.8218(9) 0.027(2) Uani 1 1 d . . .
F10 F 0.6220(8) 0.6478(7) 0.6540(9) 0.025(2) Uani 1 1 d . . .
O1 O 0.9212(9) 0.8070(8) 0.7441(10) 0.023(2) Uani 1 1 d U . .
O2 O 0.7901(10) 0.6545(8) 0.5971(11) 0.024(2) Uani 1 1 d . . .
O3 O 0.7106(10) 0.6726(8) 0.8810(11) 0.024(2) Uani 1 1 d . . .
O4 O 0.5818(10) 0.8233(9) 0.7297(11) 0.028(3) Uani 1 1 d . . .
C1 C 1.0371(15) 0.8004(12) 0.8526(16) 0.030(4) Uani 1 1 d . . .
H1A H 1.0694 0.7292 0.8613 0.045 Uiso 1 1 calc R . .
H1B H 1.0261 0.8173 0.9219 0.045 Uiso 1 1 calc R . .
H1C H 1.0940 0.8502 0.8481 0.045 Uiso 1 1 calc R . .
C2 C 0.9294(18) 0.7929(15) 0.6355(18) 0.037(4) Uani 1 1 d U . .
H2A H 1.0112 0.8128 0.6491 0.045 Uiso 1 1 calc R . .
H2B H 0.8687 0.8373 0.5706 0.045 Uiso 1 1 calc R . .
C3 C 0.9053(18) 0.6786(14) 0.6016(18) 0.037(4) Uani 1 1 d U . .
H3A H 0.9003 0.6662 0.5226 0.044 Uiso 1 1 calc R . .
H3B H 0.9709 0.6344 0.6620 0.044 Uiso 1 1 calc R . .
C4 C 0.7745(19) 0.5413(14) 0.5855(19) 0.041(5) Uani 1 1 d U . .
H4A H 0.7816 0.5174 0.5160 0.062 Uiso 1 1 calc R . .
H4B H 0.6941 0.5228 0.5746 0.062 Uiso 1 1 calc R . .
H4C H 0.8371 0.5075 0.6581 0.062 Uiso 1 1 calc R . .
C5 C 0.6762(17) 0.5609(12) 0.8737(18) 0.035(4) Uani 1 1 d . . .
H5A H 0.6824 0.5388 0.9502 0.052 Uiso 1 1 calc R . .
H5B H 0.7310 0.5183 0.8566 0.052 Uiso 1 1 calc R . .
H5C H 0.5926 0.5515 0.8096 0.052 Uiso 1 1 calc R . .
C6 C 0.6372(17) 0.7411(13) 0.9140(18) 0.033(4) Uani 1 1 d U . .
H6A H 0.6100 0.7020 0.9640 0.040 Uiso 1 1 calc R . .
H6B H 0.6862 0.8017 0.9607 0.040 Uiso 1 1 calc R . .
C7 C 0.5326(17) 0.7771(14) 0.8045(18) 0.036(4) Uani 1 1 d U . .
H7A H 0.4867 0.8302 0.8230 0.043 Uiso 1 1 calc R . .
H7B H 0.4779 0.7178 0.7622 0.043 Uiso 1 1 calc R . .
C8 C 0.4812(16) 0.8543(16) 0.6117(18) 0.043(5) Uani 1 1 d . . .
H8A H 0.4470 0.7917 0.5620 0.064 Uiso 1 1 calc R . .
H8B H 0.5118 0.9020 0.5721 0.064 Uiso 1 1 calc R . .
H8C H 0.4180 0.8896 0.6228 0.064 Uiso 1 1 calc R . .

loop_
_atom_site_aniso_label
_atom_site_aniso_U_11
_atom_site_aniso_U_22
_atom_site_aniso_U_33
_atom_site_aniso_U_23
_atom_site_aniso_U_13
_atom_site_aniso_U_12
Nb1 0.0330(9) 0.0283(10) 0.0337(10) 0.0007(6) 0.0254(7) 0.0006(6)
Nb2 0.0261(8) 0.0098(7) 0.0286(9) 0.0016(5) 0.0186(6) 0.0006(5)
F1 0.125(15) 0.157(19) 0.053(10) 0.052(11) 0.059(10) 0.088(14)
F2 0.122(14) 0.069(10) 0.100(13) -0.048(9) 0.084(11) -0.061(10)
F3 0.046(7) 0.059(8) 0.048(7) 0.018(6) 0.033(6) 0.015(6)
F4 0.088(10) 0.087(10) 0.066(9) 0.049(8) 0.060(8) 0.052(8)
F5 0.099(12) 0.099(12) 0.095(12) -0.069(10) 0.074(10) -0.043(10)
F6 0.062(7) 0.038(7) 0.061(8) -0.015(5) 0.053(7) -0.015(5)
F7 0.028(5) 0.011(4) 0.038(6) 0.002(4) 0.012(4) 0.004(4)
F8 0.031(5) 0.021(5) 0.030(5) 0.004(4) 0.016(4) -0.004(4)
F9 0.030(5) 0.018(4) 0.036(6) -0.002(4) 0.018(4) 0.002(4)
F10 0.028(5) 0.017(4) 0.036(6) 0.002(4) 0.021(4) -0.003(3)
O1 0.026(5) 0.015(5) 0.037(6) 0.005(4) 0.022(4) -0.004(4)
O2 0.026(5) 0.011(5) 0.036(7) 0.000(4) 0.017(5) -0.002(4)
O3 0.029(6) 0.011(5) 0.037(7) -0.003(5) 0.019(5) 0.003(4)
O4 0.031(6) 0.015(5) 0.041(7) -0.001(5) 0.019(6) 0.003(5)
C1 0.035(9) 0.021(8) 0.039(10) 0.001(7) 0.021(8) -0.007(7)
C2 0.049(9) 0.038(8) 0.048(9) -0.015(7) 0.042(8) -0.019(7)
C3 0.049(9) 0.032(8) 0.048(9) -0.014(7) 0.039(8) -0.014(7)
C4 0.051(8) 0.025(7) 0.046(8) -0.010(6) 0.022(7) 0.008(6)
C5 0.045(10) 0.016(8) 0.051(12) 0.009(7) 0.029(10) 0.002(7)
C6 0.044(8) 0.027(7) 0.046(9) -0.004(7) 0.036(7) -0.003(6)
C7 0.043(8) 0.024(7) 0.055(10) -0.003(7) 0.036(8) -0.004(6)
C8 0.028(9) 0.060(13) 0.040(11) -0.004(9) 0.015(9) 0.020(8)

loop_
_atom_type_symbol
_atom_type_description
_atom_type_scat_dispersion_real
_atom_type_scat_dispersion_imag
_atom_type_scat_source
C C 0.0033 0.0016 'International Tables Vol C Tables 4.2.6.8 and 6.1.1.4'
H H 0.0000 0.0000 'International Tables Vol C Tables 4.2.6.8 and 6.1.1.4'
O O 0.0106 0.0060 'International Tables Vol C Tables 4.2.6.8 and 6.1.1.4'
F F 0.0171 0.0103 'International Tables Vol C Tables 4.2.6.8 and 6.1.1.4'
Nb Nb -2.0727 0.6215 'International Tables Vol C Tables 4.2.6.8 and 6.1.1.4'

loop_
_geom_angle_atom_site_label_1
_geom_angle_atom_site_label_2
_geom_angle_atom_site_label_3
_geom_angle
_geom_angle_site_symmetry_1
_geom_angle_site_symmetry_3
_geom_angle_publ_flag
F1 Nb1 F5 87.4(9) . . ?
F1 Nb1 F2 94.0(10) . . ?
F5 Nb1 F2 178.4(8) . . ?
F1 Nb1 F4 177.8(8) . . ?
F5 Nb1 F4 90.5(9) . . ?
F2 Nb1 F4 88.1(8) . . ?
F1 Nb1 F3 91.2(7) . . ?
F5 Nb1 F3 91.2(6) . . ?
F2 Nb1 F3 89.6(6) . . ?
F4 Nb1 F3 88.7(5) . . ?
F1 Nb1 F6 89.6(7) . . ?
F5 Nb1 F6 89.5(6) . . ?
F2 Nb1 F6 89.6(6) . . ?
F4 Nb1 F6 90.6(6) . . ?
F3 Nb1 F6 178.9(5) . . ?
F7 Nb2 F8 97.3(4) . . ?
F7 Nb2 F10 92.6(4) . . ?
F8 Nb2 F10 143.0(4) . . ?
F7 Nb2 F9 143.7(4) . . ?
F8 Nb2 F9 95.5(4) . . ?
F10 Nb2 F9 97.3(4) . . ?
F7 Nb2 O3 142.6(4) . . ?
F8 Nb2 O3 74.4(4) . . ?
F10 Nb2 O3 76.2(4) . . ?
F9 Nb2 O3 73.7(4) . . ?
F7 Nb2 O1 73.7(4) . . ?
F8 Nb2 O1 73.5(4) . . ?
F10 Nb2 O1 143.3(4) . . ?
F9 Nb2 O1 77.7(4) . . ?
O3 Nb2 O1 134.1(4) . . ?
F7 Nb2 O2 76.1(4) . . ?
F8 Nb2 O2 143.6(4) . . ?
F10 Nb2 O2 73.4(4) . . ?
F9 Nb2 O2 73.6(4) . . ?
O3 Nb2 O2 131.3(4) . . ?
O1 Nb2 O2 70.3(4) . . ?
F7 Nb2 O4 72.6(4) . . ?
F8 Nb2 O4 74.8(4) . . ?
F10 Nb2 O4 74.4(4) . . ?
F9 Nb2 O4 143.7(4) . . ?
O3 Nb2 O4 70.0(4) . . ?
O1 Nb2 O4 129.6(4) . . ?
O2 Nb2 O4 133.3(4) . . ?
C2 O1 C1 113.8(13) . . ?
C2 O1 Nb2 115.0(9) . . ?
C1 O1 Nb2 119.9(9) . . ?
C3 O2 C4 107.3(13) . . ?
C3 O2 Nb2 116.2(9) . . ?
C4 O2 Nb2 117.5(11) . . ?
C6 O3 C5 112.7(12) . . ?
C6 O3 Nb2 115.2(9) . . ?
C5 O3 Nb2 118.5(10) . . ?
C8 O4 C7 110.0(13) . . ?
C8 O4 Nb2 119.4(10) . . ?
C7 O4 Nb2 115.6(10) . . ?
O1 C1 H1A 109.5 . . ?
O1 C1 H1B 109.5 . . ?
H1A C1 H1B 109.5 . . ?
O1 C1 H1C 109.5 . . ?
H1A C1 H1C 109.5 . . ?
H1B C1 H1C 109.5 . . ?
O1 C2 C3 107.3(14) . . ?
O1 C2 H2A 110.3 . . ?
C3 C2 H2A 110.3 . . ?
O1 C2 H2B 110.3 . . ?
C3 C2 H2B 110.3 . . ?
H2A C2 H2B 108.5 . . ?
O2 C3 C2 105.9(13) . . ?
O2 C3 H3A 110.5 . . ?
C2 C3 H3A 110.5 . . ?
O2 C3 H3B 110.5 . . ?
C2 C3 H3B 110.5 . . ?
H3A C3 H3B 108.7 . . ?
O2 C4 H4A 109.5 . . ?
O2 C4 H4B 109.5 . . ?
H4A C4 H4B 109.5 . . ?
O2 C4 H4C 109.5 . . ?
H4A C4 H4C 109.5 . . ?
H4B C4 H4C 109.5 . . ?
O3 C5 H5A 109.5 . . ?
O3 C5 H5B 109.5 . . ?
H5A C5 H5B 109.5 . . ?
O3 C5 H5C 109.5 . . ?
H5A C5 H5C 109.5 . . ?
H5B C5 H5C 109.5 . . ?
C7 C6 O3 108.4(15) . . ?
C7 C6 H6A 110.0 . . ?
O3 C6 H6A 110.0 . . ?
C7 C6 H6B 110.0 . . ?
O3 C6 H6B 110.0 . . ?
H6A C6 H6B 108.4 . . ?
C6 C7 O4 106.1(14) . . ?
C6 C7 H7A 110.5 . . ?
O4 C7 H7A 110.5 . . ?
C6 C7 H7B 110.5 . . ?
O4 C7 H7B 110.5 . . ?
H7A C7 H7B 108.7 . . ?
O4 C8 H8A 109.5 . . ?
O4 C8 H8B 109.5 . . ?
H8A C8 H8B 109.5 . . ?
O4 C8 H8C 109.5 . . ?
H8A C8 H8C 109.5 . . ?
H8B C8 H8C 109.5 . . ?

loop_
_geom_bond_atom_site_label_1
_geom_bond_atom_site_label_2
_geom_bond_distance
_geom_bond_site_symmetry_2
_geom_bond_publ_flag
Nb1 F1 1.868(14) . ?
Nb1 F5 1.872(13) . ?
Nb1 F2 1.882(13) . ?
Nb1 F4 1.880(12) . ?
Nb1 F3 1.901(11) . ?
Nb1 F6 1.901(10) . ?
Nb2 F7 1.863(9) . ?
Nb2 F8 1.865(10) . ?
Nb2 F10 1.868(9) . ?
Nb2 F9 1.873(9) . ?
Nb2 O3 2.265(12) . ?
Nb2 O1 2.269(10) . ?
Nb2 O2 2.339(12) . ?
Nb2 O4 2.358(11) . ?
O1 C2 1.45(2) . ?
O1 C1 1.45(2) . ?
O2 C3 1.454(19) . ?
O2 C4 1.46(2) . ?
O3 C6 1.471(19) . ?
O3 C5 1.480(18) . ?
O4 C8 1.48(2) . ?
O4 C7 1.48(2) . ?
C1 H1A 0.9800 . ?
C1 H1B 0.9800 . ?
C1 H1C 0.9800 . ?
C2 C3 1.51(2) . ?
C2 H2A 0.9900 . ?
C2 H2B 0.9900 . ?
C3 H3A 0.9900 . ?
C3 H3B 0.9900 . ?
C4 H4A 0.9800 . ?
C4 H4B 0.9800 . ?
C4 H4C 0.9800 . ?
C5 H5A 0.9800 . ?
C5 H5B 0.9800 . ?
C5 H5C 0.9800 . ?
C6 C7 1.46(3) . ?
C6 H6A 0.9900 . ?
C6 H6B 0.9900 . ?
C7 H7A 0.9900 . ?
C7 H7B 0.9900 . ?
C8 H8A 0.9800 . ?
C8 H8B 0.9800 . ?
C8 H8C 0.9800 . ?

loop_
_geom_torsion_atom_site_label_1
_geom_torsion_atom_site_label_2
_geom_torsion_atom_site_label_3
_geom_torsion_atom_site_label_4
_geom_torsion
_geom_torsion_site_symmetry_1
_geom_torsion_site_symmetry_2
_geom_torsion_site_symmetry_3
_geom_torsion_site_symmetry_4
_geom_torsion_publ_flag
F7 Nb2 O1 C2 -58.4(12) . . . . ?
F8 Nb2 O1 C2 -161.4(12) . . . . ?
F10 Nb2 O1 C2 13.3(14) . . . . ?
F9 Nb2 O1 C2 99.0(12) . . . . ?
O3 Nb2 O1 C2 151.3(11) . . . . ?
O2 Nb2 O1 C2 22.3(11) . . . . ?
O4 Nb2 O1 C2 -108.3(12) . . . . ?
F7 Nb2 O1 C1 160.2(11) . . . . ?
F8 Nb2 O1 C1 57.2(11) . . . . ?
F10 Nb2 O1 C1 -128.1(11) . . . . ?
F9 Nb2 O1 C1 -42.4(11) . . . . ?
O3 Nb2 O1 C1 9.9(13) . . . . ?
O2 Nb2 O1 C1 -119.1(11) . . . . ?
O4 Nb2 O1 C1 110.4(11) . . . . ?
F7 Nb2 O2 C3 86.6(11) . . . . ?
F8 Nb2 O2 C3 3.3(14) . . . . ?
F10 Nb2 O2 C3 -176.3(12) . . . . ?
F9 Nb2 O2 C3 -73.2(11) . . . . ?
O3 Nb2 O2 C3 -122.7(11) . . . . ?
O1 Nb2 O2 C3 9.3(11) . . . . ?
O4 Nb2 O2 C3 135.6(11) . . . . ?
F7 Nb2 O2 C4 -144.4(12) . . . . ?
F8 Nb2 O2 C4 132.3(11) . . . . ?
F10 Nb2 O2 C4 -47.3(11) . . . . ?
F9 Nb2 O2 C4 55.8(12) . . . . ?
O3 Nb2 O2 C4 6.3(13) . . . . ?
O1 Nb2 O2 C4 138.3(12) . . . . ?
O4 Nb2 O2 C4 -95.4(12) . . . . ?
F7 Nb2 O3 C6 -23.2(14) . . . . ?
F8 Nb2 O3 C6 58.2(11) . . . . ?
F10 Nb2 O3 C6 -99.1(11) . . . . ?
F9 Nb2 O3 C6 158.9(12) . . . . ?
O1 Nb2 O3 C6 105.2(11) . . . . ?
O2 Nb2 O3 C6 -151.7(10) . . . . ?
O4 Nb2 O3 C6 -21.0(10) . . . . ?
F7 Nb2 O3 C5 114.7(11) . . . . ?
F8 Nb2 O3 C5 -163.8(11) . . . . ?
F10 Nb2 O3 C5 38.9(11) . . . . ?
F9 Nb2 O3 C5 -63.2(11) . . . . ?
O1 Nb2 O3 C5 -116.8(11) . . . . ?
O2 Nb2 O3 C5 -13.7(12) . . . . ?
O4 Nb2 O3 C5 117.0(11) . . . . ?
F7 Nb2 O4 C8 34.7(12) . . . . ?
F8 Nb2 O4 C8 137.6(13) . . . . ?
F10 Nb2 O4 C8 -63.1(12) . . . . ?
F9 Nb2 O4 C8 -144.1(12) . . . . ?
O3 Nb2 O4 C8 -143.8(13) . . . . ?
O1 Nb2 O4 C8 84.9(13) . . . . ?
O2 Nb2 O4 C8 -15.3(14) . . . . ?
F7 Nb2 O4 C7 169.5(12) . . . . ?
F8 Nb2 O4 C7 -87.7(11) . . . . ?
F10 Nb2 O4 C7 71.6(11) . . . . ?
F9 Nb2 O4 C7 -9.3(14) . . . . ?
O3 Nb2 O4 C7 -9.1(11) . . . . ?
O1 Nb2 O4 C7 -140.3(11) . . . . ?
O2 Nb2 O4 C7 119.4(11) . . . . ?
C1 O1 C2 C3 94.4(16) . . . . ?
Nb2 O1 C2 C3 -49.3(18) . . . . ?
C4 O2 C3 C2 -170.2(16) . . . . ?
Nb2 O2 C3 C2 -36.3(18) . . . . ?
O1 C2 C3 O2 54(2) . . . . ?
C5 O3 C6 C7 -91.3(17) . . . . ?
Nb2 O3 C6 C7 49.0(15) . . . . ?
O3 C6 C7 O4 -53.2(17) . . . . ?
C8 O4 C7 C6 175.3(14) . . . . ?
Nb2 O4 C7 C6 36.5(16) . . . . ?
